data_7110486
loop_
_publ_author_name
'Starynowicz, Przemys\/law'
'Lisowski, Jerzy'

_publ_contact_author
;
Lisowski, Jerzy
Faculty of Chemistry
University of Wroc\/law
14 F. Joliot-Curie Str.
50-383 Wroc\/law
Poland
;
_publ_section_title
;
 A heterodinuclear macrocyclic complex containing both nickel(II) and
 palladium(II) ions
;
_journal_issue 9
_journal_name_full 'Chemical Communications'
_journal_page_first 769
_journal_paper_doi 10.1039/a900969h
_journal_year 1999
_chemical_formula_sum 'C30 H35 Cl2 N7 Ni O10 Pd'
_chemical_formula_weight 889.66
_chemical_name_systematic
;
 ?
;
_space_group_IT_number 14
_symmetry_cell_setting monoclinic
_symmetry_space_group_name_Hall '-P 2ybc'
_symmetry_space_group_name_H-M 'P 1 21/c 1'
_atom_sites_solution_hydrogens geom
_atom_sites_solution_primary Patterson
_atom_sites_solution_secondary difmap
_audit_creation_method SHELXL
_cell_angle_alpha 90.00
_cell_angle_beta 91.35(3)
_cell_angle_gamma 90.00
_cell_formula_units_Z 4
_cell_length_a 16.627(3)
_cell_length_b 19.701(4)
_cell_length_c 10.951(2)
_cell_measurement_reflns_used 25
_cell_measurement_temperature 293(2)
_cell_measurement_theta_max 13.5
_cell_measurement_theta_min 8.5
_cell_volume 3586.2(12)
_computing_cell_refinement 'Kuma KM4 software'
_computing_data_collection 'Kuma KM4 software'
_computing_data_reduction 'Kuma KM4 software'
_computing_molecular_graphics 'ORTEPII (Johnson, 1976)'
_computing_structure_refinement 'SHELXL-93 (Sheldrick, 1993)'
_computing_structure_solution 'SHELXS-86 (Sheldrick, 1990)'
_diffrn_ambient_temperature 293(2)
_diffrn_measurement_device 'Kuma KM4'
_diffrn_measurement_method \w/2\q
_diffrn_radiation_monochromator graphite
_diffrn_radiation_source 'fine-focus sealed tube'
_diffrn_radiation_type MoK\a
_diffrn_radiation_wavelength 0.71073
_diffrn_reflns_av_R_equivalents 0.0425
_diffrn_reflns_av_sigmaI/netI 0.0331
_diffrn_reflns_limit_h_max 13
_diffrn_reflns_limit_h_min 0
_diffrn_reflns_limit_k_max 20
_diffrn_reflns_limit_k_min 0
_diffrn_reflns_limit_l_max 11
_diffrn_reflns_limit_l_min -11
_diffrn_reflns_number 3308
_diffrn_reflns_theta_max 22
_diffrn_reflns_theta_min 2.
_diffrn_standards_decay_% 57
_diffrn_standards_interval_count 100
_diffrn_standards_number 3
_exptl_absorpt_coefficient_mu 1.240
_exptl_absorpt_correction_type none
_exptl_crystal_colour 'dark yellow'
_exptl_crystal_density_diffrn 1.648
_exptl_crystal_description parallelepiped
_exptl_crystal_F_000 1808
_exptl_crystal_size_max 0.5
_exptl_crystal_size_mid 0.2
_exptl_crystal_size_min 0.2
_refine_diff_density_max 0.818
_refine_diff_density_min -0.645
_refine_diff_density_rms 0.115
_refine_ls_extinction_method none
_refine_ls_goodness_of_fit_obs 4.503
_refine_ls_matrix_type full
_refine_ls_number_parameters 301
_refine_ls_number_reflns 1819
_refine_ls_number_restraints 46
_refine_ls_restrained_S_all 4.436
_refine_ls_restrained_S_obs 4.438
_refine_ls_R_factor_obs 0.0673
_refine_ls_shift/esd_max 1.842
_refine_ls_shift/esd_mean 0.033
_refine_ls_structure_factor_coef Fsqd
_refine_ls_weighting_details 'w=1/[\s^2^(Fo^2^)+(0.0000P)^2^+0.0000P] where P=(Fo^2^+2Fc^2^)/3'
_refine_ls_weighting_scheme calc
_refine_ls_wR_factor_obs 0.1243
_reflns_number_observed 1817
_reflns_number_total 3308
_reflns_observed_criterion >3sigma(I)
_cod_data_source_file 900969hsup1.cif
_cod_data_source_block jurek4
_cod_depositor_comments
;
The following automatic conversions were performed:

'_refine_ls_weighting_scheme' value 'calc
w=1/[\s^2^(Fo^2^)+(0.0000P)^2^+0.0000P] where P=(Fo^2^+2Fc^2^)/3' was
changed to 'calc'. New tag '_refine_ls_weighting_details' was
created. The value of the new tag was set to
'w=1/[\s^2^(Fo^2^)+(0.0000P)^2^+0.0000P] where P=(Fo^2^+2Fc^2^)/3'.

Automatic conversion script
Id: cif_fix_values 3143 2015-03-26 13:38:13Z robertas 
;
_cod_database_code 7110486

loop_
_symmetry_equiv_pos_as_xyz
'x, y, z'
'-x, y+1/2, -z+1/2'
'-x, -y, -z'
'x, -y-1/2, z-1/2'

loop_
_atom_site_aniso_label
_atom_site_aniso_U_11
_atom_site_aniso_U_22
_atom_site_aniso_U_33
_atom_site_aniso_U_23
_atom_site_aniso_U_13
_atom_site_aniso_U_12
Pd 0.0543(12) 0.0354(9) 0.0308(8) 0.0042(8) -0.0049(8) 0.0022(10)
Ni 0.053(2) 0.036(2) 0.038(2) 0.0061(12) -0.0062(15) 0.0021(15)
Cl1 0.091(6) 0.088(5) 0.085(5) 0.009(4) -0.014(4) -0.011(4)
Cl2 0.127(6) 0.075(4) 0.070(4) 0.011(4) -0.004(4) 0.002(4)
O1 0.060(10) 0.044(8) 0.038(8) 0.009(6) -0.034(8) -0.003(8)
O2 0.065(11) 0.030(7) 0.047(8) 0.008(6) -0.009(8) -0.005(8)
N1 0.056(13) 0.045(10) 0.033(10) 0.018(8) 0.011(10) -0.004(10)
N2 0.051(12) 0.035(10) 0.033(9) 0.015(8) -0.016(9) 0.009(9)
N3 0.052(12) 0.039(10) 0.037(10) 0.019(8) -0.014(9) 0.003(10)
N4 0.068(14) 0.040(10) 0.037(10) 0.007(8) -0.017(10) 0.007(10)
N5 0.051(14) 0.054(11) 0.057(12) -0.003(10) 0.010(11) -0.003(10)
N6 0.077(15) 0.072(13) 0.035(11) -0.002(9) 0.007(11) 0.017(11)

loop_
_atom_site_label
_atom_site_type_symbol
_atom_site_fract_x
_atom_site_fract_y
_atom_site_fract_z
_atom_site_U_iso_or_equiv
_atom_site_thermal_displace_type
_atom_site_occupancy
_atom_site_calc_flag
_atom_site_refinement_flags
_atom_site_disorder_group
Pd Pd 0.72145(10) 0.61728(7) 0.52326(13) 0.0403(5) Uani 1 d . .
Ni Ni 0.7709(2) 0.49337(12) 0.6887(2) 0.0424(8) Uani 1 d . .
Cl1 Cl 0.5490(4) 0.3367(3) 0.9436(5) 0.088(2) Uani 1 d D .
Cl2 Cl 0.8659(4) 0.5628(3) 0.2103(5) 0.091(2) Uani 1 d D .
O1 O 0.8020(8) 0.5915(6) 0.6552(10) 0.048(4) Uani 1 d . .
O2 O 0.6889(8) 0.5217(5) 0.5575(10) 0.047(4) Uani 1 d . .
O11 O 0.4692(8) 0.3201(13) 0.9769(24) 0.123(3) Uiso 0.50 d PD .
O12 O 0.5524(16) 0.4058(6) 0.9059(26) 0.123(3) Uiso 0.50 d PD .
O13 O 0.6038(13) 0.3240(14) 1.0422(18) 0.123(3) Uiso 0.50 d PD .
O14 O 0.5710(15) 0.2953(12) 0.8420(19) 0.123(3) Uiso 0.50 d PD .
O15 O 0.5545(16) 0.3664(14) 0.8256(14) 0.123(3) Uiso 0.50 d PD .
O16 O 0.5582(16) 0.3895(11) 1.0327(21) 0.123(3) Uiso 0.50 d PD .
O17 O 0.6118(12) 0.2885(11) 0.9629(27) 0.123(3) Uiso 0.50 d PD .
O18 O 0.4728(9) 0.3053(12) 0.9572(24) 0.123(3) Uiso 0.50 d PD .
O21 O 0.8507(15) 0.6094(11) 0.1135(18) 0.123(3) Uiso 0.50 d PD .
O22 O 0.9033(15) 0.5034(9) 0.1630(23) 0.123(3) Uiso 0.50 d PD .
O23 O 0.9187(14) 0.5925(12) 0.2998(19) 0.123(3) Uiso 0.50 d PD .
O24 O 0.7926(10) 0.5439(14) 0.2659(22) 0.123(3) Uiso 0.50 d PD .
O25 O 0.9444(8) 0.5749(13) 0.1657(23) 0.123(3) Uiso 0.50 d PD .
O26 O 0.8631(17) 0.5817(13) 0.3356(10) 0.123(3) Uiso 0.50 d PD .
O27 O 0.8462(16) 0.4929(6) 0.1963(23) 0.123(3) Uiso 0.50 d PD .
O28 O 0.8089(12) 0.6023(12) 0.1417(21) 0.123(3) Uiso 0.50 d PD .
N1 N 0.7684(10) 0.7099(7) 0.5113(12) 0.044(5) Uani 1 d . .
N2 N 0.6351(9) 0.6274(7) 0.3943(11) 0.040(4) Uani 1 d . .
N3 N 0.7250(9) 0.3994(7) 0.6928(12) 0.043(5) Uani 1 d . .
N4 N 0.8565(10) 0.4863(8) 0.8198(12) 0.049(5) Uani 1 d . .
N5 N 0.8522(10) 0.4620(8) 0.5572(14) 0.054(5) Uani 1 d . .
N6 N 0.6938(10) 0.5255(8) 0.8261(14) 0.061(5) Uani 1 d . .
C1 C 0.8566(12) 0.6295(9) 0.7103(16) 0.038(5) Uiso 1 d . .
C2 C 0.9030(11) 0.6030(9) 0.8101(15) 0.037(5) Uiso 1 d . .
C3 C 0.9584(13) 0.6444(10) 0.8666(18) 0.068(7) Uiso 1 d . .
H3 H 0.9886(13) 0.6265(10) 0.9315(18) 0.081 Uiso 1 calc R .
C4 C 0.9728(13) 0.7109(10) 0.8344(18) 0.062(6) Uiso 1 d . .
C5 C 1.0347(14) 0.7559(12) 0.9006(20) 0.106(9) Uiso 1 d . .
H5A H 1.0288(59) 0.8018(18) 0.8726(100) 0.127 Uiso 1 calc R .
H5B H 1.0879(14) 0.7400(46) 0.8839(109) 0.127 Uiso 1 calc R .
H5C H 1.0262(57) 0.7541(59) 0.9870(23) 0.127 Uiso 1 calc R .
C6 C 0.9284(12) 0.7368(11) 0.7354(17) 0.068(7) Uiso 1 d . .
H6 H 0.9367(12) 0.7812(11) 0.7099(17) 0.081 Uiso 1 calc R .
C7 C 0.8708(12) 0.6957(9) 0.6735(17) 0.046(6) Uiso 1 d . .
C8 C 0.8297(12) 0.7307(10) 0.5790(16) 0.050(6) Uiso 1 d . .
H8 H 0.8484(12) 0.7742(10) 0.5625(16) 0.060 Uiso 1 calc R .
C9 C 0.7323(12) 0.7618(10) 0.4275(17) 0.065(7) Uiso 1 d . .
H9A H 0.6930(12) 0.7877(10) 0.4721(17) 0.078 Uiso 1 calc R .
H9B H 0.7743(12) 0.7929(10) 0.4035(17) 0.078 Uiso 1 calc R .
C10 C 0.6925(12) 0.7342(10) 0.3156(17) 0.070(7) Uiso 1 d . .
H10A H 0.7309(12) 0.7064(10) 0.2729(17) 0.084 Uiso 1 calc R .
H10B H 0.6776(12) 0.7717(10) 0.2624(17) 0.084 Uiso 1 calc R .
C11 C 0.6182(12) 0.6920(10) 0.3387(18) 0.062(7) Uiso 1 d . .
H11A H 0.5830(12) 0.7175(10) 0.3911(18) 0.074 Uiso 1 calc R .
H11B H 0.5897(12) 0.6846(10) 0.2616(18) 0.074 Uiso 1 calc R .
C12 C 0.5871(12) 0.5796(10) 0.3603(16) 0.048(6) Uiso 1 d . .
H12 H 0.5474(12) 0.5913(10) 0.3028(16) 0.057 Uiso 1 calc R .
C13 C 0.5875(11) 0.5098(9) 0.4009(15) 0.038(5) Uiso 1 d . .
C14 C 0.5301(11) 0.4682(8) 0.3404(15) 0.042(5) Uiso 1 d . .
H14 H 0.4964(11) 0.4869(8) 0.2802(15) 0.050 Uiso 1 calc R .
C15 C 0.5231(12) 0.4018(9) 0.3684(16) 0.046(6) Uiso 1 d . .
C16 C 0.4635(12) 0.3565(10) 0.3009(17) 0.072(7) Uiso 1 d . .
H16A H 0.4414(51) 0.3244(38) 0.3568(27) 0.087 Uiso 1 calc R .
H16B H 0.4903(18) 0.3327(43) 0.2371(67) 0.087 Uiso 1 calc R .
H16C H 0.4209(36) 0.3837(11) 0.2659(85) 0.087 Uiso 1 calc R .
C17 C 0.5670(11) 0.3771(10) 0.4653(15) 0.049(5) Uiso 1 d . .
H17 H 0.5582(11) 0.3327(10) 0.4904(15) 0.058 Uiso 1 calc R .
C18 C 0.6240(11) 0.4155(9) 0.5275(15) 0.035(5) Uiso 1 d . .
C19 C 0.6349(12) 0.4833(10) 0.4963(17) 0.044(6) Uiso 1 d . .
C20 C 0.6698(12) 0.3798(11) 0.6240(17) 0.053(6) Uiso 1 d . .
H20 H 0.6548(12) 0.3348(11) 0.6353(17) 0.064 Uiso 1 calc R .
C21 C 0.7618(13) 0.3486(10) 0.7755(18) 0.068(7) Uiso 1 d . .
H21A H 0.8016(13) 0.3231(10) 0.7311(18) 0.081 Uiso 1 calc R .
H21B H 0.7206(13) 0.3170(10) 0.8004(18) 0.081 Uiso 1 calc R .
C22 C 0.8012(15) 0.3783(13) 0.8869(21) 0.109(9) Uiso 1 d . .
H22A H 0.7607(15) 0.4046(13) 0.9280(21) 0.131 Uiso 1 calc R .
H22B H 0.8156(15) 0.3409(13) 0.9406(21) 0.131 Uiso 1 calc R .
C23 C 0.8708(12) 0.4204(10) 0.8781(18) 0.066(7) Uiso 1 d . .
H23A H 0.9110(12) 0.3962(10) 0.8324(18) 0.079 Uiso 1 calc R .
H23B H 0.8929(12) 0.4281(10) 0.9597(18) 0.079 Uiso 1 calc R .
C24 C 0.8983(13) 0.5333(10) 0.8544(17) 0.051(6) Uiso 1 d . .
H24 H 0.9330(13) 0.5233(10) 0.9198(17) 0.062 Uiso 1 calc R .
C51 C 0.8999(13) 0.4452(10) 0.4979(19) 0.048(7) Uiso 1 d . .
C52 C 0.9659(13) 0.4226(11) 0.4195(18) 0.085(8) Uiso 1 d . .
H52A H 1.0074(37) 0.4017(58) 0.4691(23) 0.102 Uiso 1 calc R .
H52B H 0.9876(52) 0.4610(14) 0.3776(89) 0.102 Uiso 1 calc R .
H52C H 0.9455(21) 0.3903(49) 0.3608(76) 0.102 Uiso 1 calc R .
C61 C 0.6686(12) 0.5306(9) 0.9160(18) 0.043(6) Uiso 1 d . .
C62 C 0.6329(13) 0.5391(11) 1.0431(18) 0.090(8) Uiso 1 d . .
H62A H 0.6750(18) 0.5507(66) 1.1009(29) 0.108 Uiso 1 calc R .
H62B H 0.6082(70) 0.4973(24) 1.0672(54) 0.108 Uiso 1 calc R .
H62C H 0.5933(58) 0.5745(47) 1.0406(34) 0.108 Uiso 1 calc R .
N7 N 0.8334(24) 0.1932(20) 0.8624(40) 0.096(15) Uiso 0.50 d PD 1
C71 C 0.7903(31) 0.1659(26) 0.7944(41) 0.087(20) Uiso 0.50 d PD 1
C72 C 0.7276(44) 0.1219(41) 0.7439(62) 0.152(46) Uiso 0.50 d PD 1
H72A H 0.7345(147) 0.0769(60) 0.7759(290) 0.183 Uiso 0.50 calc PR 1
H72B H 0.7310(163) 0.1208(170) 0.6565(67) 0.183 Uiso 0.50 calc PR 1
H72C H 0.6759(44) 0.1391(118) 0.7659(321) 0.183 Uiso 0.50 calc PR 1
N8 N 0.7919(24) 0.1947(18) 0.9346(29) 0.074(12) Uiso 0.50 d PD 2
C81 C 0.7643(26) 0.1716(20) 0.8469(36) 0.048(14) Uiso 0.50 d PD 2
C82 C 0.7230(39) 0.1463(37) 0.7382(42) 0.085(23) Uiso 0.50 d PD 2
H82A H 0.6891(123) 0.1089(96) 0.7597(51) 0.102 Uiso 0.50 calc PR 2
H82B H 0.7618(39) 0.1313(116) 0.6805(97) 0.102 Uiso 0.50 calc PR 2
H82C H 0.6907(122) 0.1818(57) 0.7025(140) 0.102 Uiso 0.50 calc PR 2

loop_
_atom_type_symbol
_atom_type_description
_atom_type_scat_dispersion_real
_atom_type_scat_dispersion_imag
_atom_type_scat_source
C C 0.0033 0.0016 'International Tables Vol C Tables 4.2.6.8 and 6.1.1.4'
H H 0.0000 0.0000 'International Tables Vol C Tables 4.2.6.8 and 6.1.1.4'
N N 0.0061 0.0033 'International Tables Vol C Tables 4.2.6.8 and 6.1.1.4'
O O 0.0106 0.0060 'International Tables Vol C Tables 4.2.6.8 and 6.1.1.4'
Cl Cl 0.1484 0.1585 'International Tables Vol C Tables 4.2.6.8 and 6.1.1.4'
Ni Ni 0.3393 1.1124 'International Tables Vol C Tables 4.2.6.8 and 6.1.1.4'
Pd Pd -0.9988 1.0072 'International Tables Vol C Tables 4.2.6.8 and 6.1.1.4'

loop_
_geom_angle_atom_site_label_1
_geom_angle_atom_site_label_2
_geom_angle_atom_site_label_3
_geom_angle
N1 Pd O2 170.1(6)
N1 Pd N2 98.0(6)
O2 Pd N2 91.9(5)
N1 Pd O1 91.3(6)
O2 Pd O1 78.8(5)
N2 Pd O1 170.7(5)
N4 Ni N3 100.6(6)
N4 Ni O2 168.0(6)
N3 Ni O2 91.2(5)
N4 Ni O1 90.9(5)
N3 Ni O1 168.4(5)
O2 Ni O1 77.3(4)
N4 Ni N5 90.7(6)
N3 Ni N5 89.7(6)
O2 Ni N5 91.6(5)
O1 Ni N5 89.1(6)
N4 Ni N6 86.7(6)
N3 Ni N6 91.4(6)
O2 Ni N6 90.8(6)
O1 Ni N6 90.3(6)
N5 Ni N6 177.4(6)
O13 Cl1 O18 113.6(18)
O13 Cl1 O15 135.3(18)
O18 Cl1 O15 110.5(7)
O13 Cl1 O17 46.7(12)
O18 Cl1 O17 110.3(7)
O15 Cl1 O17 110.3(7)
O13 Cl1 O11 110.5(7)
O18 Cl1 O11 14.9(16)
O15 Cl1 O11 114.0(18)
O17 Cl1 O11 119.6(18)
O13 Cl1 O12 111.2(7)
O18 Cl1 O12 119.2(18)
O15 Cl1 O12 48.7(11)
O17 Cl1 O12 130.4(18)
O11 Cl1 O12 109.7(7)
O13 Cl1 O16 63.5(12)
O18 Cl1 O16 109.0(7)
O15 Cl1 O16 108.2(7)
O17 Cl1 O16 108.5(7)
O11 Cl1 O16 94.4(15)
O12 Cl1 O16 59.9(11)
O13 Cl1 O14 108.7(7)
O18 Cl1 O14 94.5(15)
O15 Cl1 O14 60.4(12)
O17 Cl1 O14 62.4(12)
O11 Cl1 O14 108.9(7)
O12 Cl1 O14 107.9(7)
O16 Cl1 O14 156.5(15)
O21 Cl2 O27 120.6(17)
O21 Cl2 O26 122.8(17)
O27 Cl2 O26 110.2(7)
O21 Cl2 O24 110.4(7)
O27 Cl2 O24 66.2(12)
O26 Cl2 O24 67.0(12)
O21 Cl2 O25 77.5(13)
O27 Cl2 O25 109.6(7)
O26 Cl2 O25 109.7(7)
O24 Cl2 O25 172.0(13)
O21 Cl2 O23 110.1(7)
O27 Cl2 O23 127.4(17)
O26 Cl2 O23 42.6(12)
O24 Cl2 O23 109.5(7)
O25 Cl2 O23 67.2(12)
O21 Cl2 O28 31.8(12)
O27 Cl2 O28 108.9(7)
O26 Cl2 O28 109.2(7)
O24 Cl2 O28 78.7(13)
O25 Cl2 O28 109.3(7)
O23 Cl2 O28 121.9(17)
O21 Cl2 O22 109.3(7)
O27 Cl2 O22 43.0(12)
O26 Cl2 O22 126.0(17)
O24 Cl2 O22 109.0(7)
O25 Cl2 O22 66.6(12)
O23 Cl2 O22 108.5(7)
O28 Cl2 O22 123.1(17)
C1 O1 Pd 128.9(11)
C1 O1 Ni 129.3(11)
Pd O1 Ni 101.6(5)
C19 O2 Pd 128.2(11)
C19 O2 Ni 128.9(11)
Pd O2 Ni 102.2(5)
O15 O12 Cl1 65.6(6)
O15 O12 O16 125.3(8)
Cl1 O12 O16 60.3(6)
O17 O13 Cl1 66.9(7)
O17 O13 O16 123.4(11)
Cl1 O13 O16 58.7(6)
Cl1 O14 O15 59.4(6)
Cl1 O14 O17 58.4(6)
O15 O14 O17 106.3(12)
O12 O15 Cl1 65.7(6)
O12 O15 O14 124.1(10)
Cl1 O15 O14 60.2(6)
O12 O16 Cl1 59.8(6)
O12 O16 O13 106.5(12)
Cl1 O16 O13 57.8(6)
O13 O17 Cl1 66.4(7)
O13 O17 O14 125.0(8)
Cl1 O17 O14 59.1(6)
O28 O21 Cl2 74.6(8)
O28 O21 O25 125.9(8)
Cl2 O21 O25 51.3(7)
O27 O22 Cl2 68.2(7)
O27 O22 O25 124.8(7)
Cl2 O22 O25 56.6(6)
O26 O23 Cl2 68.6(7)
O26 O23 O25 124.9(7)
Cl2 O23 O25 56.4(6)
Cl2 O24 O27 56.9(6)
Cl2 O24 O26 56.5(6)
O27 O24 O26 96.6(11)
Cl2 O24 O28 50.7(7)
O27 O24 O28 86.8(9)
O26 O24 O28 86.6(9)
Cl2 O25 O22 56.8(6)
Cl2 O25 O23 56.5(6)
O22 O25 O23 95.0(11)
Cl2 O25 O21 51.1(7)
O22 O25 O21 87.7(9)
O23 O25 O21 87.8(9)
O23 O26 Cl2 68.8(7)
O23 O26 O24 125.2(7)
Cl2 O26 O24 56.5(6)
O22 O27 Cl2 68.7(7)
O22 O27 O24 125.3(7)
Cl2 O27 O24 56.9(6)
O21 O28 Cl2 73.7(8)
O21 O28 O24 124.2(8)
Cl2 O28 O24 50.6(6)
C8 N1 C9 115.4(16)
C8 N1 Pd 123.4(13)
C9 N1 Pd 121.1(12)
C12 N2 C11 114.4(15)
C12 N2 Pd 124.3(13)
C11 N2 Pd 121.1(12)
C20 N3 C21 117.0(16)
C20 N3 Ni 123.6(14)
C21 N3 Ni 119.3(12)
C24 N4 C23 117.0(17)
C24 N4 Ni 124.3(14)
C23 N4 Ni 118.7(13)
C51 N5 Ni 172.9(18)
C61 N6 Ni 159.3(18)
O1 C1 C7 121.6(17)
O1 C1 C2 120.1(16)
C7 C1 C2 118.4(18)
C3 C2 C1 118.4(17)
C3 C2 C24 116.9(18)
C1 C2 C24 124.7(17)
C2 C3 C4 124.8(20)
C3 C4 C6 117.0(20)
C3 C4 C5 123.3(20)
C6 C4 C5 119.7(20)
C4 C6 C7 120.3(20)
C1 C7 C8 126.2(19)
C1 C7 C6 121.1(19)
C8 C7 C6 112.6(18)
N1 C8 C7 128.3(19)
C10 C9 N1 115.0(17)
C9 C10 C11 114.4(17)
N2 C11 C10 113.9(17)
N2 C12 C13 127.6(18)
C19 C13 C14 119.8(17)
C19 C13 C12 125.9(18)
C14 C13 C12 114.2(17)
C15 C14 C13 121.1(18)
C14 C15 C17 118.4(18)
C14 C15 C16 121.3(18)
C17 C15 C16 120.1(17)
C15 C17 C18 122.5(18)
C17 C18 C19 119.8(18)
C17 C18 C20 115.5(17)
C19 C18 C20 124.7(18)
O2 C19 C18 120.5(17)
O2 C19 C13 121.5(17)
C18 C19 C13 118.0(18)
N3 C20 C18 130.9(20)
N3 C21 C22 113.8(18)
C23 C22 C21 120.9(21)
C22 C23 N4 114.8(19)
N4 C24 C2 130.4(20)
N5 C51 C52 178.9(24)
N6 C61 C62 179.1(22)
N7 C71 C72 162.0(54)
N8 C81 C82 174.7(58)

loop_
_geom_bond_atom_site_label_1
_geom_bond_atom_site_label_2
_geom_bond_distance
Pd N1 1.990(14)
Pd O2 1.997(11)
Pd N2 2.000(13)
Pd O1 2.012(11)
Ni N4 2.002(15)
Ni N3 2.003(14)
Ni O2 2.035(12)
Ni O1 2.037(11)
Ni N5 2.09(2)
Ni N6 2.10(2)
Cl1 O13 1.418(8)
Cl1 O18 1.422(8)
Cl1 O15 1.423(8)
Cl1 O17 1.423(8)
Cl1 O11 1.424(8)
Cl1 O12 1.424(8)
Cl1 O16 1.432(8)
Cl1 O14 1.434(8)
Cl2 O21 1.421(8)
Cl2 O27 1.423(8)
Cl2 O26 1.424(8)
Cl2 O24 1.424(8)
Cl2 O25 1.425(8)
Cl2 O23 1.426(8)
Cl2 O28 1.427(8)
Cl2 O22 1.428(8)
O1 C1 1.31(2)
O2 C19 1.34(2)
O12 O15 1.17(3)
O12 O16 1.43(3)
O13 O17 1.13(3)
O13 O16 1.50(3)
O14 O15 1.44(3)
O14 O17 1.48(3)
O21 O28 0.78(3)
O21 O25 1.78(3)
O22 O27 1.05(3)
O22 O25 1.57(3)
O23 O26 1.03(3)
O23 O25 1.58(3)
O24 O27 1.56(3)
O24 O26 1.57(3)
O24 O28 1.81(3)
N1 C8 1.31(2)
N1 C9 1.49(2)
N2 C12 1.28(2)
N2 C11 1.44(2)
N3 C20 1.24(2)
N3 C21 1.47(2)
N4 C24 1.21(2)
N4 C23 1.46(2)
N5 C51 1.09(2)
N6 C61 1.08(2)
C1 C7 1.39(2)
C1 C2 1.42(2)
C2 C3 1.37(2)
C2 C24 1.46(2)
C3 C4 1.38(2)
C4 C6 1.39(2)
C4 C5 1.53(3)
C6 C7 1.41(2)
C7 C8 1.41(2)
C9 C10 1.48(2)
C10 C11 1.51(2)
C12 C13 1.44(2)
C13 C19 1.40(2)
C13 C14 1.41(2)
C14 C15 1.35(2)
C15 C17 1.36(2)
C15 C16 1.51(2)
C17 C18 1.38(2)
C18 C19 1.39(2)
C18 C20 1.47(2)
C21 C22 1.49(3)
C22 C23 1.43(3)
C51 C52 1.48(2)
C61 C62 1.53(2)
N7 C71 1.155(10)
C71 C72 1.454(11)
N8 C81 1.147(10)
C81 C82 1.449(10)
